data_2022011
loop_
_publ_author_name
'Jha, Kunal Kumar'
'Gruza, Barbara'
'Kumar, Prashant'
'Chodkiewicz, Michal Leszek'
'Dominiak, Paulina Maria'

_publ_section_title
;
 TAAM: a reliable and user friendly tool for hydrogen-atom location using
 routine X-ray diffraction data
;
_journal_issue 3
_journal_name_full 'Acta Crystallographica Section B Structural Science, Crystal Engineering and Materials'
_journal_paper_doi 10.1107/S2052520620002917
_journal_volume 76
_journal_year 2020
_chemical_absolute_configuration unk
_chemical_formula_moiety 'C7 H11 N O4, H2 O'
_chemical_formula_sum 'C7 H13 N O5'
_chemical_formula_weight 191.19
_space_group_crystal_system orthorhombic
_space_group_IT_number 19
_space_group_name_Hall 'P 2ac 2ab'
_space_group_name_H-M_alt 'P 21 21 21'
_symmetry_Int_Tables_number 19
_audit_creation_date 2019-09-27
_audit_creation_method
;
Olex2 1.2
(compiled 2018.05.29 svn.r3508 for OlexSys, GUI svn.r5506)
;
_cell_angle_alpha 90
_cell_angle_beta 90
_cell_angle_gamma 90
_cell_formula_units_Z 4
_cell_length_a 9.902(3)
_cell_length_b 9.248(3)
_cell_length_c 10.166(2)
_cell_measurement_temperature 9(2)
_cell_volume 930.9(5)
_computing_molecular_graphics 'Olex2 (Dolomanov et al., 2009)'
_computing_publication_material 'Olex2 (Dolomanov et al., 2009)'
_computing_structure_refinement 'olex2.refine (Bourhis et al., 2015)'
_diffrn_ambient_temperature 9(2)
_diffrn_measured_fraction_theta_full 0.9594
_diffrn_measured_fraction_theta_max 0.9594
_diffrn_radiation_type synchrotron
_diffrn_radiation_wavelength 0.5166
_diffrn_reflns_av_R_equivalents 0.0000
_diffrn_reflns_av_unetI/netI 0.0443
_diffrn_reflns_limit_h_max 21
_diffrn_reflns_limit_h_min -21
_diffrn_reflns_limit_k_max 20
_diffrn_reflns_limit_k_min 0
_diffrn_reflns_limit_l_max 22
_diffrn_reflns_limit_l_min 0
_diffrn_reflns_number 10840
_diffrn_reflns_theta_full 53.5321
_diffrn_reflns_theta_max 53.53
_diffrn_reflns_theta_min 2.98
_exptl_absorpt_coefficient_mu 0.116
_exptl_crystal_density_diffrn 1.3638
_exptl_crystal_F_000 408.2964
_refine_diff_density_max 0.3907
_refine_diff_density_min -0.3342
_refine_diff_density_rms 0.0755
_refine_ls_abs_structure_details 'Flack, H. D. (1983). Acta Cryst. A39, 876-881.'
_refine_ls_abs_structure_Flack -2.7(5)
_refine_ls_d_res_high 0.4419
_refine_ls_d_res_low 6.8412
_refine_ls_goodness_of_fit_ref 0.9388
_refine_ls_hydrogen_treatment refall
_refine_ls_matrix_type full
_refine_ls_number_constraints 0
_refine_ls_number_parameters 170
_refine_ls_number_reflns 10840
_refine_ls_number_restraints 0
_refine_ls_restrained_S_all 0.9388
_refine_ls_R_factor_all 0.0558
_refine_ls_R_factor_gt 0.0300
_refine_ls_shift/su_max 0.0004
_refine_ls_shift/su_mean 0.0000
_refine_ls_structure_factor_coef Fsqd
_refine_ls_weighting_details 'w=1/[\s^2^(Fo^2^)+(0.0097P)^2^+0.1318P] where P=(Fo^2^+2Fc^2^)/3'
_refine_ls_weighting_scheme calc
_refine_ls_wR_factor_gt 0.0449
_refine_ls_wR_factor_ref 0.0613
_reflns_Friedel_coverage 0.941
_reflns_limit_h_max 21
_reflns_limit_h_min -21
_reflns_limit_k_max 20
_reflns_limit_k_min -20
_reflns_limit_l_max 22
_reflns_limit_l_min -22
_reflns_number_gt 7746
_reflns_number_total 10840
_reflns_threshold_expression I>=2u(I)
_cod_data_source_file 53_TAAM_iso_max.cif
_cod_data_source_block 53_TAAM_iso_max
_cod_original_cell_volume 931.06(3)
_cod_original_sg_symbol_Hall ' P 2ac 2ab'
_cod_database_code 2022011
_olex2_refinement_description
;
;
_olex2_submission_special_instructions 'No special instructions were received'

loop_
_space_group_symop_id
_space_group_symop_operation_xyz
1 x,y,z
2 x+1/2,-y+1/2,-z
3 -x,y+1/2,-z+1/2
4 -x+1/2,-y,z+1/2

loop_
_atom_site_label
_atom_site_type_symbol
_atom_site_fract_x
_atom_site_fract_y
_atom_site_fract_z
_atom_site_U_iso_or_equiv
_atom_site_adp_type
_atom_site_occupancy
_atom_site_refinement_flags_posn
O(1) O 0.57912(3) 1.11422(4) 0.77060(4) 0.01626(6) Uani 1.000000 .
O(2) O 0.79338(3) 1.11878(4) 0.83896(3) 0.01397(5) Uani 1.000000 .
H(2) H 0.7580(10) 1.1837(11) 0.9003(10) 0.021(2) Uiso 1.000000 .
O(3) O 0.84058(4) 1.20520(4) 0.54964(4) 0.01541(6) Uani 1.000000 .
O(4) O 0.78383(4) 0.69430(4) 0.51400(3) 0.01437(5) Uani 1.000000 .
H(4) H 0.8270(10) 0.6178(11) 0.4808(10) 0.029(2) Uiso 1.000000 .
N(1) N 0.87776(4) 0.97804(4) 0.61383(4) 0.01159(5) Uani 1.000000 .
C(1) C 0.69642(4) 1.07605(4) 0.76014(4) 0.01125(6) Uani 1.000000 .
C(2) C 0.73833(4) 0.96470(4) 0.65880(4) 0.01074(5) Uani 1.000000 .
H(2a H 0.6697(8) 0.9751(9) 0.5775(9) 0.022(2) Uiso 1.000000 .
C(3) C 0.73375(5) 0.81132(5) 0.71798(4) 0.01542(7) Uani 1.000000 .
H(3a H 0.7640(9) 0.8146(10) 0.8196(10) 0.032(2) Uiso 1.000000 .
H(3b H 0.6368(10) 0.7641(10) 0.7088(9) 0.031(2) Uiso 1.000000 .
C(4) C 0.84031(5) 0.73039(5) 0.63857(4) 0.01399(6) Uani 1.000000 .
H(4a H 0.8747(9) 0.6346(11) 0.6866(9) 0.029(2) Uiso 1.000000 .
C(5) C 0.95316(5) 0.84206(5) 0.62467(5) 0.01503(7) Uani 1.000000 .
H(5a H 1.0136(10) 0.8219(10) 0.5392(10) 0.035(3) Uiso 1.000000 .
H(5b H 1.0136(10) 0.8436(11) 0.7094(10) 0.039(3) Uiso 1.000000 .
C(6) C 0.91952(4) 1.10134(5) 0.55741(4) 0.01183(6) Uani 1.000000 .
C(7) C 1.06110(5) 1.10718(6) 0.50535(5) 0.01756(7) Uani 1.000000 .
H(7a H 1.0686(12) 1.0442(14) 0.4209(13) 0.055(3) Uiso 1.000000 .
H(7b H 1.0874(11) 1.2107(13) 0.4820(12) 0.054(3) Uiso 1.000000 .
H(7c H 1.1311(11) 1.0636(12) 0.5712(12) 0.046(3) Uiso 1.000000 .
O(5) O 0.90000(5) 0.45962(4) 0.43020(5) 0.02460(9) Uani 1.000000 .
H(5c H 0.8831(10) 0.3751(12) 0.4712(10) 0.025(2) Uiso 1.000000 .
H(5d H 0.9549(10) 0.4427(11) 0.3612(11) 0.026(2) Uiso 1.000000 .

loop_
_atom_site_aniso_label
_atom_site_aniso_U_11
_atom_site_aniso_U_22
_atom_site_aniso_U_33
_atom_site_aniso_U_12
_atom_site_aniso_U_13
_atom_site_aniso_U_23
O(1) 0.01204(12) 0.02048(15) 0.01626(13) 0.00314(11) -0.00048(10) -0.00557(12)
O(2) 0.01303(12) 0.01662(13) 0.01227(11) 0.00038(10) -0.00129(10) -0.00261(10)
O(3) 0.01523(13) 0.01221(12) 0.01879(13) 0.00111(10) 0.00233(11) 0.00391(10)
O(4) 0.01933(14) 0.01097(11) 0.01281(11) 0.00110(10) 0.00026(10) 0.00045(9)
N(1) 0.01088(12) 0.01076(12) 0.01313(12) 0.00085(10) 0.00175(10) 0.00050(10)
C(1) 0.01095(13) 0.01229(14) 0.01052(13) 0.00088(11) 0.00064(10) -0.00090(11)
C(2) 0.01119(13) 0.01086(13) 0.01016(12) -0.00019(11) 0.00126(10) -0.00034(11)
C(3) 0.02168(18) 0.01141(15) 0.01317(14) -0.00107(13) 0.00482(14) 0.00063(12)
C(4) 0.01938(17) 0.01010(14) 0.01249(14) 0.00191(12) 0.00024(13) 0.00142(11)
C(5) 0.01386(16) 0.01303(15) 0.01820(17) 0.00287(12) -0.00145(14) -0.00029(13)
C(6) 0.01114(13) 0.01206(14) 0.01229(13) -0.00053(11) 0.00073(11) 0.00069(11)
C(7) 0.01239(15) 0.02062(19) 0.01968(18) -0.00314(14) 0.00331(13) -0.00048(16)
O(5) 0.0303(2) 0.01139(13) 0.0321(2) 0.00165(13) 0.01655(17) -0.00000(13)

loop_
_atom_type_symbol
_atom_type_description
_atom_type_scat_dispersion_real
_atom_type_scat_dispersion_imag
_atom_type_scat_source
_atom_type_scat_dispersion_source
C C 0.00347 0.00161 'Clementi & Roetti, C., At. Data Nucl. Data Tables 1974, 14, (177-478); Clementi & Raimondi, J. Chem. Phys., 1963, 38, (2686-2689)' 'Henke, Gullikson and Davis, At. Data and Nucl. Data Tables, 1993, 54, 2'
H H 0.00000 0.00000 'Clementi & Roetti, C., At. Data Nucl. Data Tables 1974, 14, (177-478); Clementi & Raimondi, J. Chem. Phys., 1963, 38, (2686-2689)' 'Henke, Gullikson and Davis, At. Data and Nucl. Data Tables, 1993, 54, 2'
N N 0.00653 0.00323 'Clementi & Roetti, C., At. Data Nucl. Data Tables 1974, 14, (177-478); Clementi & Raimondi, J. Chem. Phys., 1963, 38, (2686-2689)' 'Henke, Gullikson and Davis, At. Data and Nucl. Data Tables, 1993, 54, 2'
O O 0.01158 0.00611 'Clementi & Roetti, C., At. Data Nucl. Data Tables 1974, 14, (177-478); Clementi & Raimondi, J. Chem. Phys., 1963, 38, (2686-2689)' 'Henke, Gullikson and Davis, At. Data and Nucl. Data Tables, 1993, 54, 2'

loop_
_geom_angle_atom_site_label_1
_geom_angle_atom_site_label_2
_geom_angle_atom_site_label_3
_geom_angle
_geom_angle_site_symmetry_1
_geom_angle_site_symmetry_3
_geom_angle_publ_flag
C(1) O(2) H(2) 109.1(6) . . ?
C(4) O(4) H(4) 109.5(6) . . ?
C(5) N(1) C(2) 112.68(4) . . ?
C(6) N(1) C(2) 119.82(4) . . ?
C(6) N(1) C(5) 127.15(4) . . ?
O(2) C(1) O(1) 123.87(4) . . ?
C(2) C(1) O(1) 121.16(4) . . ?
C(2) C(1) O(2) 114.82(4) . . ?
C(1) C(2) N(1) 114.50(3) . . ?
H(2a C(2) N(1) 110.5(4) . . ?
H(2a C(2) C(1) 106.8(4) . . ?
C(3) C(2) N(1) 103.17(3) . . ?
C(3) C(2) C(1) 110.62(3) . . ?
C(3) C(2) H(2a 111.4(5) . . ?
H(3a C(3) C(2) 109.9(5) . . ?
H(3b C(3) C(2) 111.8(5) . . ?
H(3b C(3) H(3a 110.4(7) . . ?
C(4) C(3) C(2) 102.99(3) . . ?
C(4) C(3) H(3a 109.2(5) . . ?
C(4) C(3) H(3b 112.2(5) . . ?
C(3) C(4) O(4) 108.31(4) . . ?
H(4a C(4) O(4) 109.7(5) . . ?
H(4a C(4) C(3) 112.7(5) . . ?
C(5) C(4) O(4) 111.31(4) . . ?
C(5) C(4) C(3) 102.90(4) . . ?
C(5) C(4) H(4a 111.7(5) . . ?
C(4) C(5) N(1) 102.36(4) . . ?
H(5a C(5) N(1) 111.9(5) . . ?
H(5a C(5) C(4) 111.5(5) . . ?
H(5b C(5) N(1) 109.9(5) . . ?
H(5b C(5) C(4) 110.5(6) . . ?
H(5b C(5) H(5a 110.5(7) . . ?
N(1) C(6) O(3) 119.40(4) . . ?
C(7) C(6) O(3) 122.59(4) . . ?
C(7) C(6) N(1) 118.01(4) . . ?
H(7a C(7) C(6) 109.8(6) . . ?
H(7b C(7) C(6) 110.8(6) . . ?
H(7b C(7) H(7a 108.3(9) . . ?
H(7c C(7) C(6) 112.3(6) . . ?
H(7c C(7) H(7a 105.4(8) . . ?
H(7c C(7) H(7b 110.0(8) . . ?
H(5d O(5) H(5c 108.8(9) . . ?

loop_
_geom_bond_atom_site_label_1
_geom_bond_atom_site_label_2
_geom_bond_distance
_geom_bond_site_symmetry_2
_geom_bond_publ_flag
O(1) C(1) 1.2186(5) . ?
O(2) H(2) 0.934(10) . ?
O(2) C(1) 1.3116(5) . ?
O(3) C(6) 1.2409(5) . ?
O(4) H(4) 0.893(11) . ?
O(4) C(4) 1.4241(6) . ?
N(1) C(2) 1.4596(5) . ?
N(1) C(5) 1.4667(6) . ?
N(1) C(6) 1.3418(5) . ?
C(1) C(2) 1.5147(6) . ?
C(2) H(2a 1.075(9) . ?
C(2) C(3) 1.5415(6) . ?
C(3) H(3a 1.077(10) . ?
C(3) H(3b 1.059(10) . ?
C(3) C(4) 1.5248(7) . ?
C(4) H(4a 1.067(10) . ?
C(4) C(5) 1.5283(7) . ?
C(5) H(5a 1.072(11) . ?
C(5) H(5b 1.049(11) . ?
C(6) C(7) 1.4996(6) . ?
C(7) H(7a 1.040(14) . ?
C(7) H(7b 1.020(12) . ?
C(7) H(7c 1.044(12) . ?
O(5) H(5c 0.902(11) . ?
O(5) H(5d 0.902(11) . ?
